data_4506463
loop_
_publ_author_name
'Zhang, Ming-Dao'
'Di, Chang-Miao'
'Qin, Ling'
'Yao, Xiao-Qiang'
'Li, Yi-Zhi'
'Guo, Zi-Jian'
'Zheng, He-Gen'

_publ_section_title
;
 Diverse Structures of Metal--Organic Frameworks Based on a New Star-Like
 Tri(4-pyridylphenyl)amine Ligand
;
_journal_issue 8
_journal_name_full 'Crystal Growth &amp; Design'
_journal_page_first 3957
_journal_paper_doi 10.1021/cg300386p
_journal_volume 12
_journal_year 2012
_chemical_formula_moiety 'C41 H34 Cd N4 O4'
_chemical_formula_sum 'C41 H34 Cd N4 O4'
_chemical_formula_weight 759.12
_chemical_name_systematic
; 
 ? 
;
_space_group_IT_number 15
_symmetry_cell_setting monoclinic
_symmetry_space_group_name_Hall '-C 2yc'
_symmetry_space_group_name_H-M 'C 1 2/c 1'
_atom_sites_solution_hydrogens geom
_atom_sites_solution_primary direct
_atom_sites_solution_secondary difmap
_audit_creation_method SHELXL-97
_cell_angle_alpha 90.00
_cell_angle_beta 93.268(3)
_cell_angle_gamma 90.00
_cell_formula_units_Z 4
_cell_length_a 16.867(3)
_cell_length_b 17.127(3)
_cell_length_c 11.970(2)
_cell_measurement_reflns_used 6042
_cell_measurement_temperature 293(2)
_cell_measurement_theta_max 27.483
_cell_measurement_theta_min 2.927
_cell_volume 3452.3(10)
_computing_structure_refinement 'SHELXL-97 (Sheldrick, 1997)'
_computing_structure_solution 'SHELXS-97 (Sheldrick, 1990)'
_diffrn_ambient_temperature 293(2)
_diffrn_measured_fraction_theta_full 0.993
_diffrn_measured_fraction_theta_max 0.993
_diffrn_radiation_monochromator graphite
_diffrn_radiation_source 'fine-focus sealed tube'
_diffrn_radiation_type MoK\a
_diffrn_radiation_wavelength 0.71073
_diffrn_reflns_av_R_equivalents 0.0431
_diffrn_reflns_av_sigmaI/netI 0.0465
_diffrn_reflns_limit_h_max 21
_diffrn_reflns_limit_h_min -21
_diffrn_reflns_limit_k_max 22
_diffrn_reflns_limit_k_min -21
_diffrn_reflns_limit_l_max 14
_diffrn_reflns_limit_l_min -15
_diffrn_reflns_number 11384
_diffrn_reflns_theta_full 27.57
_diffrn_reflns_theta_max 27.57
_diffrn_reflns_theta_min 1.70
_exptl_absorpt_coefficient_mu 0.681
_exptl_absorpt_correction_T_max 0.861
_exptl_absorpt_correction_T_min 0.822
_exptl_absorpt_correction_type multi-scan
_exptl_crystal_colour yellow
_exptl_crystal_density_diffrn 1.461
_exptl_crystal_density_method 'not measured'
_exptl_crystal_description block
_exptl_crystal_F_000 1552
_exptl_crystal_size_max 0.30
_exptl_crystal_size_mid 0.24
_exptl_crystal_size_min 0.22
_refine_diff_density_max 0.945
_refine_diff_density_min -0.627
_refine_diff_density_rms 0.076
_refine_ls_extinction_method none
_refine_ls_goodness_of_fit_ref 1.038
_refine_ls_hydrogen_treatment constr
_refine_ls_matrix_type full
_refine_ls_number_parameters 229
_refine_ls_number_reflns 3975
_refine_ls_number_restraints 0
_refine_ls_restrained_S_all 1.038
_refine_ls_R_factor_all 0.0335
_refine_ls_R_factor_gt 0.0304
_refine_ls_shift/su_max 0.001
_refine_ls_shift/su_mean 0.000
_refine_ls_structure_factor_coef Fsqd
_refine_ls_weighting_details 'calc w=1/[\s^2^(Fo^2^)+(0.0335P)^2^+3.1068P] where P=(Fo^2^+2Fc^2^)/3'
_refine_ls_weighting_scheme calc
_refine_ls_wR_factor_gt 0.0758
_refine_ls_wR_factor_ref 0.0780
_reflns_number_gt 3700
_reflns_number_total 3975
_reflns_threshold_expression >2sigma(I)
_cod_data_source_file cg300386p_si_002.cif
_cod_data_source_block 1
_cod_depositor_comments
;
The following automatic conversions were performed:

'_symmetry_cell_setting' value 'Monoclinic' changed to 'monoclinic'
according to /home/saulius/struct/CIF-dictionaries/cif_core.dic
dictionary named 'cif_core.dic' version 2.4.2 from 2011-04-26.

Automatic conversion script
Id: cif_fix_values 1891 2012-01-12 08:04:46Z andrius 
;
_cod_original_sg_symbol_H-M 'C 2/c'
_cod_database_code 4506463

loop_
_symmetry_equiv_pos_as_xyz
'x, y, z'
'-x, y, -z+1/2'
'x+1/2, y+1/2, z'
'-x+1/2, y+1/2, -z+1/2'
'-x, -y, -z'
'x, -y, z-1/2'
'-x+1/2, -y+1/2, -z'
'x+1/2, -y+1/2, z-1/2'

loop_
_atom_site_label
_atom_site_type_symbol
_atom_site_fract_x
_atom_site_fract_y
_atom_site_fract_z
_atom_site_U_iso_or_equiv
_atom_site_adp_type
_atom_site_occupancy
_atom_site_symmetry_multiplicity
_atom_site_calc_flag
_atom_site_refinement_flags
Cd1 Cd 0.0000 0.315045(10) 0.7500 0.02029(8) Uani 1 2 d S
O1 O -0.05835(10) 0.21868(9) 0.86105(16) 0.0428(4) Uani 1 1 d .
O2 O -0.06855(9) 0.33946(9) 0.91762(13) 0.0315(3) Uani 1 1 d .
N1 N 0.0000 0.45822(14) 0.7500 0.0282(5) Uani 1 2 d S
N2 N 0.37366(10) 1.16330(11) 1.15707(16) 0.0291(4) Uani 1 1 d .
N4 N 0.0000 0.95444(14) 0.7500 0.0316(6) Uani 1 2 d S
C1 C -0.01495(17) 0.49931(13) 0.8411(2) 0.0406(6) Uani 1 1 d .
H1 H -0.0258 0.4722 0.9058 0.049 Uiso 1 1 calc R
C2 C -0.01526(17) 0.57990(13) 0.8448(2) 0.0407(6) Uani 1 1 d .
H2 H -0.0257 0.6058 0.9106 0.049 Uiso 1 1 calc R
C3 C 0.0000 0.62162(16) 0.7500 0.0260(6) Uani 1 2 d S
C6 C 0.0000 0.70810(17) 0.7500 0.0261(6) Uani 1 2 d S
C7 C 0.06557(13) 0.74982(13) 0.7179(2) 0.0348(5) Uani 1 1 d .
H7 H 0.1101 0.7231 0.6959 0.042 Uiso 1 1 calc R
C8 C 0.06565(14) 0.83070(13) 0.7182(2) 0.0364(5) Uani 1 1 d .
H8 H 0.1101 0.8578 0.6968 0.044 Uiso 1 1 calc R
C9 C 0.0000 0.87104(16) 0.7500 0.0259(6) Uani 1 2 d S
C12 C 0.32364(13) 1.11170(13) 1.2003(2) 0.0320(5) Uani 1 1 d .
H12 H 0.3332 1.0965 1.2744 0.038 Uiso 1 1 calc R
C13 C 0.35665(14) 1.18528(12) 1.0518(2) 0.0324(5) Uani 1 1 d .
H13 H 0.3892 1.2222 1.0206 0.039 Uiso 1 1 calc R
C14 C 0.29314(14) 1.15624(14) 0.9863(2) 0.0342(5) Uani 1 1 d .
H14 H 0.2843 1.1737 0.9131 0.041 Uiso 1 1 calc R
C15 C 0.24230(12) 1.10104(12) 1.02914(18) 0.0265(4) Uani 1 1 d .
C16 C 0.25909(13) 1.08024(13) 1.14083(19) 0.0309(5) Uani 1 1 d .
H16 H 0.2264 1.0449 1.1752 0.037 Uiso 1 1 calc R
C17 C 0.17615(12) 1.06581(12) 0.95972(18) 0.0269(4) Uani 1 1 d .
C18 C 0.14599(13) 1.10099(12) 0.86076(19) 0.0276(4) Uani 1 1 d .
H18 H 0.1656 1.1495 0.8408 0.033 Uiso 1 1 calc R
C19 C 0.08793(12) 1.06588(12) 0.79174(18) 0.0274(4) Uani 1 1 d .
H19 H 0.0697 1.0902 0.7258 0.033 Uiso 1 1 calc R
C20 C 0.05667(12) 0.99359(11) 0.82137(18) 0.0260(4) Uani 1 1 d .
C21 C 0.08377(13) 0.95924(12) 0.9220(2) 0.0318(5) Uani 1 1 d .
H21 H 0.0619 0.9122 0.9441 0.038 Uiso 1 1 calc R
C22 C 0.14279(13) 0.99440(13) 0.9891(2) 0.0315(5) Uani 1 1 d .
H22 H 0.1608 0.9701 1.0553 0.038 Uiso 1 1 calc R
C34 C -0.09071(13) 0.27005(12) 0.91714(18) 0.0282(4) Uani 1 1 d .
C35 C -0.16380(13) 0.24758(12) 0.98050(19) 0.0295(5) Uani 1 1 d .
H35 H -0.1468 0.2095 1.0380 0.035 Uiso 1 1 calc R
C36 C -0.22596(13) 0.20782(13) 0.9007(2) 0.0331(5) Uani 1 1 d .
H36A H -0.2416 0.2435 0.8405 0.040 Uiso 1 1 calc R
H36B H -0.2025 0.1621 0.8678 0.040 Uiso 1 1 calc R
C37 C -0.29930(14) 0.18329(12) 0.9607(2) 0.0329(5) Uani 1 1 d .
H37A H -0.2847 0.1433 1.0155 0.040 Uiso 1 1 calc R
H37B H -0.3382 0.1611 0.9069 0.040 Uiso 1 1 calc R

loop_
_atom_site_aniso_label
_atom_site_aniso_U_11
_atom_site_aniso_U_22
_atom_site_aniso_U_33
_atom_site_aniso_U_23
_atom_site_aniso_U_13
_atom_site_aniso_U_12
Cd1 0.01457(11) 0.02533(11) 0.02099(12) 0.000 0.00122(8) 0.000
O1 0.0442(10) 0.0331(8) 0.0538(11) -0.0038(8) 0.0278(9) -0.0012(7)
O2 0.0303(8) 0.0334(7) 0.0314(9) -0.0021(6) 0.0081(7) -0.0066(6)
N1 0.0330(13) 0.0248(11) 0.0270(14) 0.000 0.0023(11) 0.000
N2 0.0198(8) 0.0377(9) 0.0294(10) -0.0015(8) -0.0019(7) -0.0016(7)
N4 0.0296(13) 0.0229(11) 0.0405(16) 0.000 -0.0137(11) 0.000
C1 0.0646(17) 0.0302(11) 0.0275(13) 0.0009(9) 0.0085(12) -0.0049(11)
C2 0.0689(17) 0.0286(10) 0.0252(12) -0.0027(9) 0.0093(12) -0.0025(11)
C3 0.0263(14) 0.0242(13) 0.0272(16) 0.000 -0.0007(12) 0.000
C6 0.0295(15) 0.0256(13) 0.0229(15) 0.000 -0.0015(12) 0.000
C7 0.0281(11) 0.0303(10) 0.0468(14) -0.0036(10) 0.0085(10) 0.0016(8)
C8 0.0282(12) 0.0298(10) 0.0516(16) -0.0010(10) 0.0061(11) -0.0053(9)
C9 0.0260(14) 0.0229(12) 0.0278(16) 0.000 -0.0071(12) 0.000
C12 0.0242(10) 0.0438(12) 0.0277(12) 0.0015(9) -0.0015(9) -0.0034(9)
C13 0.0270(11) 0.0377(12) 0.0319(13) 0.0035(9) -0.0033(9) -0.0086(8)
C14 0.0314(12) 0.0432(12) 0.0271(12) 0.0064(10) -0.0069(9) -0.0081(10)
C15 0.0208(10) 0.0312(10) 0.0272(11) -0.0002(8) -0.0019(8) 0.0002(8)
C16 0.0236(10) 0.0389(11) 0.0301(12) 0.0022(9) 0.0004(9) -0.0048(9)
C17 0.0231(10) 0.0293(10) 0.0277(11) -0.0005(8) -0.0037(8) -0.0004(8)
C18 0.0263(10) 0.0255(9) 0.0306(12) 0.0005(8) -0.0015(9) -0.0049(8)
C19 0.0264(10) 0.0274(9) 0.0276(11) 0.0022(8) -0.0052(8) 0.0001(8)
C20 0.0233(9) 0.0236(9) 0.0302(11) -0.0024(8) -0.0075(8) 0.0015(7)
C21 0.0313(11) 0.0252(9) 0.0378(13) 0.0046(9) -0.0075(10) -0.0033(8)
C22 0.0307(11) 0.0326(10) 0.0298(12) 0.0053(9) -0.0093(9) -0.0012(9)
C34 0.0284(10) 0.0316(10) 0.0253(11) 0.0010(8) 0.0070(9) -0.0020(8)
C35 0.0312(11) 0.0288(10) 0.0296(12) 0.0021(8) 0.0111(9) -0.0013(8)
C36 0.0330(11) 0.0337(10) 0.0340(13) -0.0044(9) 0.0135(10) -0.0031(9)
C37 0.0323(12) 0.0309(11) 0.0367(13) -0.0051(9) 0.0121(10) -0.0046(8)

loop_
_atom_type_symbol
_atom_type_description
_atom_type_scat_dispersion_real
_atom_type_scat_dispersion_imag
_atom_type_scat_source
C C 0.0033 0.0016 'International Tables Vol C Tables 4.2.6.8 and 6.1.1.4'
H H 0.0000 0.0000 'International Tables Vol C Tables 4.2.6.8 and 6.1.1.4'
Cd Cd -0.8075 1.2024 'International Tables Vol C Tables 4.2.6.8 and 6.1.1.4'
N N 0.0061 0.0033 'International Tables Vol C Tables 4.2.6.8 and 6.1.1.4'
O O 0.0106 0.0060 'International Tables Vol C Tables 4.2.6.8 and 6.1.1.4'

loop_
_geom_angle_atom_site_label_1
_geom_angle_atom_site_label_2
_geom_angle_atom_site_label_3
_geom_angle
_geom_angle_site_symmetry_1
_geom_angle_site_symmetry_3
O1 Cd1 O1 91.64(8) 2_556 .
O1 Cd1 N2 103.67(7) 2_556 8_465
O1 Cd1 N2 88.92(7) . 8_465
O1 Cd1 N2 88.92(7) 2_556 7_567
O1 Cd1 N2 103.67(7) . 7_567
N2 Cd1 N2 162.04(9) 8_465 7_567
O1 Cd1 O2 145.39(5) 2_556 .
O1 Cd1 O2 54.47(5) . .
N2 Cd1 O2 84.41(6) 8_465 .
N2 Cd1 O2 92.48(6) 7_567 .
O1 Cd1 O2 54.47(5) 2_556 2_556
O1 Cd1 O2 145.39(5) . 2_556
N2 Cd1 O2 92.48(6) 8_465 2_556
N2 Cd1 O2 84.41(6) 7_567 2_556
O2 Cd1 O2 160.01(7) . 2_556
O1 Cd1 N1 134.18(4) 2_556 .
O1 Cd1 N1 134.18(4) . .
N2 Cd1 N1 81.02(5) 8_465 .
N2 Cd1 N1 81.02(5) 7_567 .
O2 Cd1 N1 80.00(4) . .
O2 Cd1 N1 80.00(4) 2_556 .
O1 Cd1 C34 27.60(6) 2_556 2_556
O1 Cd1 C34 119.23(6) . 2_556
N2 Cd1 C34 103.22(7) 8_465 2_556
N2 Cd1 C34 81.98(7) 7_567 2_556
O2 Cd1 C34 170.48(6) . 2_556
O2 Cd1 C34 27.49(6) 2_556 2_556
N1 Cd1 C34 106.59(4) . 2_556
C34 O1 Cd1 91.09(12) . .
C34 O2 Cd1 89.35(12) . .
C1 N1 C1 116.3(3) . 2_556
C1 N1 Cd1 121.85(13) . .
C1 N1 Cd1 121.85(13) 2_556 .
C13 N2 C12 116.35(19) . .
C13 N2 Cd1 122.57(15) . 7_567
C12 N2 Cd1 119.20(15) . 7_567
C20 N4 C20 123.4(2) . 2_556
C20 N4 C9 118.30(12) . .
C20 N4 C9 118.30(12) 2_556 .
N1 C1 C2 123.7(2) . .
N1 C1 H1 118.2 . .
C2 C1 H1 118.2 . .
C3 C2 C1 119.4(2) . .
C3 C2 H2 120.3 . .
C1 C2 H2 120.3 . .
C2 C3 C2 117.5(3) 2_556 .
C2 C3 C6 121.25(14) 2_556 .
C2 C3 C6 121.25(14) . .
C7 C6 C7 118.1(3) . 2_556
C7 C6 C3 120.95(14) . .
C7 C6 C3 120.95(14) 2_556 .
C6 C7 C8 121.0(2) . .
C6 C7 H7 119.5 . .
C8 C7 H7 119.5 . .
C9 C8 C7 120.1(2) . .
C9 C8 H8 119.9 . .
C7 C8 H8 119.9 . .
C8 C9 C8 119.8(3) 2_556 .
C8 C9 N4 120.11(13) 2_556 .
C8 C9 N4 120.11(13) . .
N2 C12 C16 123.6(2) . .
N2 C12 H12 118.2 . .
C16 C12 H12 118.2 . .
N2 C13 C14 123.6(2) . .
N2 C13 H13 118.2 . .
C14 C13 H13 118.2 . .
C13 C14 C15 120.6(2) . .
C13 C14 H14 119.7 . .
C15 C14 H14 119.7 . .
C16 C15 C14 115.4(2) . .
C16 C15 C17 122.56(19) . .
C14 C15 C17 122.0(2) . .
C12 C16 C15 120.4(2) . .
C12 C16 H16 119.8 . .
C15 C16 H16 119.8 . .
C18 C17 C22 117.21(19) . .
C18 C17 C15 121.71(18) . .
C22 C17 C15 121.0(2) . .
C19 C18 C17 121.99(19) . .
C19 C18 H18 119.0 . .
C17 C18 H18 119.0 . .
C18 C19 C20 119.9(2) . .
C18 C19 H19 120.1 . .
C20 C19 H19 120.1 . .
C21 C20 C19 118.9(2) . .
C21 C20 N4 119.93(19) . .
C19 C20 N4 121.19(19) . .
C22 C21 C20 120.6(2) . .
C22 C21 H21 119.7 . .
C20 C21 H21 119.7 . .
C21 C22 C17 121.4(2) . .
C21 C22 H22 119.3 . .
C17 C22 H22 119.3 . .
O2 C34 O1 122.25(18) . .
O2 C34 C35 119.13(18) . .
O1 C34 C35 118.48(18) . .
C37 C35 C34 113.17(17) 7_457 .
C37 C35 C36 110.38(19) 7_457 .
C34 C35 C36 110.07(18) . .
C37 C35 H35 107.7 7_457 .
C34 C35 H35 107.7 . .
C36 C35 H35 107.7 . .
C37 C36 C35 111.84(19) . .
C37 C36 H36A 109.2 . .
C35 C36 H36A 109.2 . .
C37 C36 H36B 109.2 . .
C35 C36 H36B 109.2 . .
H36A C36 H36B 107.9 . .
C36 C37 C35 111.48(17) . 7_457
C36 C37 H37A 109.3 . .
C35 C37 H37A 109.3 7_457 .
C36 C37 H37B 109.3 . .
C35 C37 H37B 109.3 7_457 .
H37A C37 H37B 108.0 . .

loop_
_geom_bond_atom_site_label_1
_geom_bond_atom_site_label_2
_geom_bond_distance
_geom_bond_site_symmetry_2
Cd1 O1 2.3683(16) 2_556
Cd1 O1 2.3683(16) .
Cd1 N2 2.3761(19) 8_465
Cd1 N2 2.3761(19) 7_567
Cd1 O2 2.4087(15) .
Cd1 O2 2.4087(15) 2_556
Cd1 N1 2.452(2) .
Cd1 C34 2.699(2) 2_556
O1 C34 1.251(3) .
O2 C34 1.246(3) .
N1 C1 1.334(3) .
N1 C1 1.334(3) 2_556
N2 C13 1.330(3) .
N2 C12 1.345(3) .
N2 Cd1 2.3761(18) 7_567
N4 C20 1.414(2) .
N4 C20 1.414(2) 2_556
N4 C9 1.428(4) .
C1 C2 1.381(3) .
C1 H1 0.9300 .
C2 C3 1.377(3) .
C2 H2 0.9300 .
C3 C2 1.377(3) 2_556
C3 C6 1.481(4) .
C6 C7 1.389(3) .
C6 C7 1.389(3) 2_556
C7 C8 1.385(3) .
C7 H7 0.9300 .
C8 C9 1.377(3) .
C8 H8 0.9300 .
C9 C8 1.377(3) 2_556
C12 C16 1.376(3) .
C12 H12 0.9300 .
C13 C14 1.383(3) .
C13 H13 0.9300 .
C14 C15 1.393(3) .
C14 H14 0.9300 .
C15 C16 1.397(3) .
C15 C17 1.481(3) .
C16 H16 0.9300 .
C17 C18 1.399(3) .
C17 C22 1.399(3) .
C18 C19 1.382(3) .
C18 H18 0.9300 .
C19 C20 1.399(3) .
C19 H19 0.9300 .
C20 C21 1.394(3) .
C21 C22 1.381(3) .
C21 H21 0.9300 .
C22 H22 0.9300 .
C34 C35 1.533(3) .
C35 C37 1.528(3) 7_457
C35 C36 1.537(3) .
C35 H35 0.9800 .
C36 C37 1.525(3) .
C36 H36A 0.9700 .
C36 H36B 0.9700 .
C37 C35 1.528(3) 7_457
C37 H37A 0.9700 .
C37 H37B 0.9700 .

loop_
_geom_torsion_atom_site_label_1
_geom_torsion_atom_site_label_2
_geom_torsion_atom_site_label_3
_geom_torsion_atom_site_label_4
_geom_torsion
_geom_torsion_site_symmetry_1
_geom_torsion_site_symmetry_4
O1 Cd1 O1 C34 -178.26(18) 2_556 .
N2 Cd1 O1 C34 -74.61(15) 8_465 .
N2 Cd1 O1 C34 92.45(15) 7_567 .
O2 Cd1 O1 C34 9.29(13) . .
O2 Cd1 O1 C34 -167.42(13) 2_556 .
N1 Cd1 O1 C34 1.74(18) . .
C34 Cd1 O1 C34 -179.18(8) 2_556 .
O1 Cd1 O2 C34 -22.68(19) 2_556 .
O1 Cd1 O2 C34 -9.32(13) . .
N2 Cd1 O2 C34 83.36(14) 8_465 .
N2 Cd1 O2 C34 -114.38(14) 7_567 .
O2 Cd1 O2 C34 165.19(13) 2_556 .
N1 Cd1 O2 C34 165.19(13) . .
C34 Cd1 O2 C34 -60.3(4) 2_556 .
O1 Cd1 N1 C1 -157.49(17) 2_556 .
O1 Cd1 N1 C1 22.51(17) . .
N2 Cd1 N1 C1 102.14(16) 8_465 .
N2 Cd1 N1 C1 -77.86(16) 7_567 .
O2 Cd1 N1 C1 16.28(16) . .
O2 Cd1 N1 C1 -163.72(16) 2_556 .
C34 Cd1 N1 C1 -156.65(16) 2_556 .
O1 Cd1 N1 C1 22.51(17) 2_556 2_556
O1 Cd1 N1 C1 -157.49(17) . 2_556
N2 Cd1 N1 C1 -77.86(16) 8_465 2_556
N2 Cd1 N1 C1 102.14(16) 7_567 2_556
O2 Cd1 N1 C1 -163.72(16) . 2_556
O2 Cd1 N1 C1 16.28(16) 2_556 2_556
C34 Cd1 N1 C1 23.35(16) 2_556 2_556
C1 N1 C1 C2 -0.2(2) 2_556 .
Cd1 N1 C1 C2 179.8(2) . .
N1 C1 C2 C3 0.5(4) . .
C1 C2 C3 C2 -0.2(2) . 2_556
C1 C2 C3 C6 179.8(2) . .
C2 C3 C6 C7 -55.34(19) 2_556 .
C2 C3 C6 C7 124.66(19) . .
C2 C3 C6 C7 124.66(19) 2_556 2_556
C2 C3 C6 C7 -55.34(19) . 2_556
C7 C6 C7 C8 0.16(18) 2_556 .
C3 C6 C7 C8 -179.84(18) . .
C6 C7 C8 C9 -0.3(4) . .
C7 C8 C9 C8 0.16(18) . 2_556
C7 C8 C9 N4 -179.84(18) . .
C20 N4 C9 C8 118.15(17) . 2_556
C20 N4 C9 C8 -61.85(17) 2_556 2_556
C20 N4 C9 C8 -61.85(17) . .
C20 N4 C9 C8 118.15(17) 2_556 .
C13 N2 C12 C16 1.8(3) . .
Cd1 N2 C12 C16 -162.98(17) 7_567 .
C12 N2 C13 C14 -2.0(3) . .
Cd1 N2 C13 C14 162.21(19) 7_567 .
N2 C13 C14 C15 0.2(4) . .
C13 C14 C15 C16 1.8(3) . .
C13 C14 C15 C17 -176.9(2) . .
N2 C12 C16 C15 0.2(3) . .
C14 C15 C16 C12 -2.0(3) . .
C17 C15 C16 C12 176.7(2) . .
C16 C15 C17 C18 161.9(2) . .
C14 C15 C17 C18 -19.4(3) . .
C16 C15 C17 C22 -20.0(3) . .
C14 C15 C17 C22 158.6(2) . .
C22 C17 C18 C19 -2.6(3) . .
C15 C17 C18 C19 175.59(19) . .
C17 C18 C19 C20 1.1(3) . .
C18 C19 C20 C21 1.5(3) . .
C18 C19 C20 N4 -176.94(18) . .
C20 N4 C20 C21 149.7(2) 2_556 .
C9 N4 C20 C21 -30.3(2) . .
C20 N4 C20 C19 -31.92(15) 2_556 .
C9 N4 C20 C19 148.08(15) . .
C19 C20 C21 C22 -2.6(3) . .
N4 C20 C21 C22 175.82(19) . .
C20 C21 C22 C17 1.2(3) . .
C18 C17 C22 C21 1.4(3) . .
C15 C17 C22 C21 -176.8(2) . .
Cd1 O2 C34 O1 17.2(2) . .
Cd1 O2 C34 C35 -158.35(19) . .
Cd1 O1 C34 O2 -17.5(2) . .
Cd1 O1 C34 C35 158.07(19) . .
O2 C34 C35 C37 -0.6(3) . 7_457
O1 C34 C35 C37 -176.2(2) . 7_457
O2 C34 C35 C36 123.5(2) . .
O1 C34 C35 C36 -52.2(3) . .
C37 C35 C36 C37 -55.3(3) 7_457 .
C34 C35 C36 C37 179.11(18) . .
C35 C36 C37 C35 55.9(3) . 7_457
